data_7063681
loop_
_publ_author_name
'Zhang, Tongwei'
'Yuan, Xiaofeng'
'Xu, Ze'
'Lu, Ming'
'Xu, Yuangang'

_publ_section_title
;
 Derivatives of 2-(3,4-dinitro-1H-pyrazol-1-yl) acetonitrile: design
 strategy, syntheses, and properties of a series of new melt-cast
 explosives
;
_journal_issue 12
_journal_name_full 'New Journal of Chemistry'
_journal_page_first 5031
_journal_page_last 5040
_journal_paper_doi 10.1039/D4NJ05467A
_journal_volume 49
_journal_year 2025
_chemical_formula_moiety 'C6 H4 N6 O5'
_chemical_formula_sum 'C6 H4 N6 O5'
_chemical_formula_weight 240.15
_chemical_name_systematic 3-((3,4-dinitro-1H-pyrazol-1-yl)methyl)-1,2,4-oxadiazole
_space_group_crystal_system orthorhombic
_space_group_IT_number 33
_space_group_name_Hall 'P 2c -2n'
_space_group_name_H-M_alt 'P n a 21'
_atom_sites_solution_hydrogens geom
_audit_creation_method SHELXL-2019/3
_audit_update_record
;
2024-08-26 deposited with the CCDC.	2025-02-25 downloaded from the CCDC.
;
_cell_angle_alpha 90
_cell_angle_beta 90
_cell_angle_gamma 90
_cell_formula_units_Z 8
_cell_length_a 15.229(5)
_cell_length_b 5.3345(15)
_cell_length_c 23.556(6)
_cell_measurement_reflns_used 3940
_cell_measurement_temperature 296(2)
_cell_measurement_theta_max 25.15
_cell_measurement_theta_min 2.67
_cell_volume 1913.7(10)
_computing_cell_refinement 'Bruker SAINT'
_computing_data_collection 'Bruker APEX3'
_computing_data_reduction 'Bruker SAINT'
_computing_molecular_graphics 'Bruker SHELXTL'
_computing_publication_material 'Bruker SHELXTL'
_computing_structure_refinement 'SHELXL-2019/3 (Sheldrick, 2019)'
_computing_structure_solution 'SHELXT 2014/5 (Sheldrick, 2014)'
_diffrn_ambient_temperature 296(2)
_diffrn_detector_area_resol_mean 10.42
_diffrn_measured_fraction_theta_full 0.998
_diffrn_measured_fraction_theta_max 0.993
_diffrn_measurement_device_type 'Bruker D8 QUEST PHOTON 100'
_diffrn_measurement_method '\f and \w scans'
_diffrn_radiation_type MoK\a
_diffrn_radiation_wavelength 0.71073
_diffrn_reflns_av_R_equivalents 0.0761
_diffrn_reflns_av_unetI/netI 0.0891
_diffrn_reflns_Laue_measured_fraction_full 0.998
_diffrn_reflns_Laue_measured_fraction_max 0.993
_diffrn_reflns_limit_h_max 18
_diffrn_reflns_limit_h_min -19
_diffrn_reflns_limit_k_max 6
_diffrn_reflns_limit_k_min -6
_diffrn_reflns_limit_l_max 26
_diffrn_reflns_limit_l_min -30
_diffrn_reflns_number 13949
_diffrn_reflns_point_group_measured_fraction_full 0.951
_diffrn_reflns_point_group_measured_fraction_max 0.923
_diffrn_reflns_theta_full 25.242
_diffrn_reflns_theta_max 27.563
_diffrn_reflns_theta_min 2.675
_diffrn_source.source 'Ius 2.0'
_diffrn_source.type microfocus

_exptl_absorpt_coefficient_mu 0.147
_exptl_absorpt_correction_T_max 0.7456
_exptl_absorpt_correction_T_min 0.6259
_exptl_absorpt_correction_type multi-scan
_exptl_absorpt_process_details sadabs
_exptl_crystal_colour yellow
_exptl_crystal_density_diffrn 1.667
_exptl_crystal_description block
_exptl_crystal_F_000 976
_exptl_crystal_size_max 0.180
_exptl_crystal_size_mid 0.160
_exptl_crystal_size_min 0.120
_refine_diff_density_max 0.266
_refine_diff_density_min -0.213
_refine_diff_density_rms 0.058
_refine_ls_abs_structure_details
;
 Flack x determined using 796 quotients [(I+)-(I-)]/[(I+)+(I-)]
 (Parsons, Flack and Wagner, Acta Cryst. B69 (2013) 249-259).
;
_refine_ls_abs_structure_Flack -0.9(10)
_refine_ls_extinction_method none
_refine_ls_goodness_of_fit_ref 1.034
_refine_ls_hydrogen_treatment constr
_refine_ls_matrix_type full
_refine_ls_number_parameters 307
_refine_ls_number_reflns 4058
_refine_ls_number_restraints 1
_refine_ls_restrained_S_all 1.034
_refine_ls_R_factor_all 0.1356
_refine_ls_R_factor_gt 0.0651
_refine_ls_shift/su_max 0.000
_refine_ls_shift/su_mean 0.000
_refine_ls_structure_factor_coef Fsqd
_refine_ls_weighting_details 'w=1/[\s^2^(Fo^2^)+(0.0636P)^2^+0.8799P] where P=(Fo^2^+2Fc^2^)/3'
_refine_ls_weighting_scheme calc
_refine_ls_wR_factor_gt 0.1354
_refine_ls_wR_factor_ref 0.1572
_reflns_Friedel_coverage 0.816
_reflns_Friedel_fraction_full 0.901
_reflns_Friedel_fraction_max 0.849
_reflns_number_gt 2382
_reflns_number_total 4058
_reflns_threshold_expression 'I > 2\s(I)'
_cod_data_source_file d4nj05467a2.cif
_cod_data_source_block ZTW240417_1_a
_cod_depositor_comments 'Adding full bibliography for 7063681--7063683.cif.'
_cod_database_code 7063681
_shelx_shelxl_version_number 2019/3
_shelx_space_group_comment
;
The symmetry employed for this shelxl refinement is uniquely defined
by the following loop, which should always be used as a source of
symmetry information in preference to the above space-group names.
They are only intended as comments.
;
_shelx_estimated_absorpt_t_min 0.974
_shelx_estimated_absorpt_t_max 0.983

loop_
_space_group_symop_operation_xyz
'x, y, z'
'-x, -y, z+1/2'
'-x+1/2, y+1/2, z+1/2'
'x+1/2, -y+1/2, z'

loop_
_atom_site_label
_atom_site_type_symbol
_atom_site_fract_x
_atom_site_fract_y
_atom_site_fract_z
_atom_site_U_iso_or_equiv
_atom_site_adp_type
_atom_site_occupancy
_atom_site_site_symmetry_order
_atom_site_calc_flag
_atom_site_refinement_flags_posn
_atom_site_refinement_flags_adp
_atom_site_refinement_flags_occupancy
_atom_site_disorder_assembly
_atom_site_disorder_group
C1 C 0.5107(6) 0.4460(15) 0.7590(3) 0.055(2) Uani 1 1 d . . . . .
H1 H 0.519818 0.601518 0.775884 0.066 Uiso 1 1 calc R U . . .
C2 C 0.5057(4) 0.1612(13) 0.7018(3) 0.0400(17) Uani 1 1 d . . . . .
C3 C 0.5114(4) 0.0198(12) 0.6476(3) 0.0397(17) Uani 1 1 d . . . . .
H3A H 0.505311 -0.157908 0.655361 0.048 Uiso 1 1 calc R U . . .
H3B H 0.463193 0.069486 0.623110 0.048 Uiso 1 1 calc R U . . .
C4 C 0.6111(5) 0.2381(12) 0.5801(3) 0.0374(19) Uani 1 1 d . . . . .
H4 H 0.572136 0.359908 0.567317 0.045 Uiso 1 1 calc R U . . .
C5 C 0.6966(5) 0.2061(13) 0.5629(3) 0.0369(18) Uani 1 1 d . . . . .
C6 C 0.7264(4) 0.0033(12) 0.5948(3) 0.0349(15) Uani 1 1 d . . . . .
C7 C 0.2522(7) 0.5190(18) 0.2402(4) 0.072(3) Uani 1 1 d . . . . .
H7 H 0.255217 0.359193 0.224530 0.087 Uiso 1 1 calc R U . . .
C8 C 0.2511(5) 0.8223(16) 0.2968(3) 0.0412(17) Uani 1 1 d . . . . .
C9 C 0.2546(4) 0.9645(13) 0.3508(3) 0.0447(17) Uani 1 1 d . . . . .
H9A H 0.245359 1.141235 0.343220 0.054 Uiso 1 1 calc R U . . .
H9B H 0.208052 0.907535 0.375803 0.054 Uiso 1 1 calc R U . . .
C10 C 0.3594(5) 0.7591(10) 0.4197(3) 0.0321(17) Uani 1 1 d . . . . .
H10 H 0.322624 0.636990 0.434771 0.039 Uiso 1 1 calc R U . . .
C11 C 0.4695(4) 1.0087(12) 0.4004(2) 0.0327(15) Uani 1 1 d . . . . .
C12 C 0.4441(4) 0.8050(13) 0.4338(2) 0.0333(16) Uani 1 1 d . . . . .
N1 N 0.4807(6) 0.0596(13) 0.7484(3) 0.073(2) Uani 1 1 d . . . . .
N2 N 0.5278(5) 0.4090(13) 0.7073(3) 0.0622(19) Uani 1 1 d . . . . .
N3 N 0.6652(4) -0.0824(9) 0.62974(19) 0.0374(14) Uani 1 1 d . . . . .
N4 N 0.5948(3) 0.0642(10) 0.61805(18) 0.0324(13) Uani 1 1 d . . . . .
N5 N 0.8137(4) -0.1062(14) 0.6000(3) 0.0509(16) Uani 1 1 d . . . . .
N6 N 0.7376(5) 0.3293(14) 0.5164(3) 0.0536(17) Uani 1 1 d . . . . .
N7 N 0.2282(6) 0.9261(13) 0.2504(3) 0.067(2) Uani 1 1 d . . . . .
N8 N 0.2677(5) 0.5689(14) 0.2932(3) 0.062(2) Uani 1 1 d . . . . .
N9 N 0.3395(3) 0.9296(10) 0.3786(2) 0.0316(12) Uani 1 1 d . . . . .
N10 N 0.4068(3) 1.0854(10) 0.3668(2) 0.0365(13) Uani 1 1 d . . . . .
N11 N 0.4871(4) 0.6802(14) 0.4803(2) 0.0441(15) Uani 1 1 d . . . . .
N12 N 0.5545(4) 1.1199(14) 0.3945(3) 0.0508(16) Uani 1 1 d . . . . .
O1 O 0.4801(5) 0.2598(10) 0.7875(2) 0.079(2) Uani 1 1 d . . . . .
O2 O 0.8190(4) -0.3230(13) 0.6133(4) 0.098(2) Uani 1 1 d . . . . .
O3 O 0.8748(4) 0.0384(12) 0.5944(3) 0.0840(19) Uani 1 1 d . . . . .
O4 O 0.7996(5) 0.2340(11) 0.4934(2) 0.081(2) Uani 1 1 d . . . . .
O5 O 0.7060(4) 0.5295(12) 0.5011(3) 0.092(2) Uani 1 1 d . . . . .
O6 O 0.2315(5) 0.7256(11) 0.2107(2) 0.075(2) Uani 1 1 d . . . . .
O7 O 0.4813(4) 0.4590(10) 0.4841(2) 0.0663(16) Uani 1 1 d . . . . .
O8 O 0.5265(5) 0.8092(13) 0.5140(3) 0.085(2) Uani 1 1 d . . . . .
O9 O 0.6160(3) 1.0067(13) 0.4169(3) 0.0834(19) Uani 1 1 d . . . . .
O10 O 0.5621(4) 1.3188(14) 0.3707(3) 0.085(2) Uani 1 1 d . . . . .

loop_
_atom_site_aniso_label
_atom_site_aniso_U_11
_atom_site_aniso_U_22
_atom_site_aniso_U_33
_atom_site_aniso_U_23
_atom_site_aniso_U_13
_atom_site_aniso_U_12
C1 0.082(6) 0.034(5) 0.050(4) 0.000(4) 0.008(4) 0.017(4)
C2 0.033(4) 0.030(4) 0.058(4) -0.005(4) 0.004(3) 0.008(4)
C3 0.026(3) 0.038(4) 0.055(4) 0.001(3) -0.002(3) -0.004(3)
C4 0.047(5) 0.034(5) 0.031(4) 0.005(3) -0.002(4) 0.008(3)
C5 0.055(5) 0.033(4) 0.023(3) 0.010(3) -0.003(3) 0.004(4)
C6 0.034(3) 0.037(4) 0.034(3) -0.001(3) 0.002(3) 0.003(3)
C7 0.108(7) 0.047(5) 0.063(5) 0.005(4) -0.023(5) 0.001(5)
C8 0.031(4) 0.058(5) 0.035(3) 0.020(4) -0.012(3) -0.008(4)
C9 0.033(4) 0.046(4) 0.055(4) 0.010(3) 0.004(3) 0.007(3)
C10 0.041(4) 0.021(4) 0.035(4) 0.001(3) 0.011(4) 0.002(3)
C11 0.034(3) 0.034(4) 0.029(3) -0.001(3) -0.001(3) 0.006(3)
C12 0.038(4) 0.033(4) 0.028(3) -0.011(3) -0.009(3) 0.013(3)
N1 0.110(6) 0.043(5) 0.065(5) 0.022(4) 0.029(4) -0.009(4)
N2 0.087(5) 0.041(4) 0.058(4) 0.000(3) 0.022(3) -0.011(4)
N3 0.047(4) 0.027(3) 0.037(3) 0.006(3) -0.016(3) 0.000(3)
N4 0.036(3) 0.035(3) 0.026(2) -0.001(3) -0.009(2) 0.002(3)
N5 0.046(4) 0.048(4) 0.059(4) 0.016(3) 0.006(3) 0.012(4)
N6 0.059(5) 0.052(4) 0.050(4) 0.018(4) 0.009(4) 0.005(4)
N7 0.101(6) 0.041(4) 0.060(4) 0.000(4) -0.018(4) -0.008(4)
N8 0.084(5) 0.044(4) 0.057(4) 0.002(3) -0.022(4) 0.009(4)
N9 0.028(3) 0.032(3) 0.035(3) 0.003(3) -0.005(2) 0.005(2)
N10 0.030(3) 0.042(3) 0.038(3) 0.005(3) -0.001(2) -0.002(3)
N11 0.044(4) 0.048(4) 0.040(3) -0.006(3) -0.008(3) 0.004(3)
N12 0.036(4) 0.058(5) 0.058(4) 0.001(4) -0.004(3) -0.007(3)
O1 0.133(7) 0.049(4) 0.057(4) 0.007(3) 0.044(4) 0.020(3)
O2 0.051(4) 0.063(4) 0.180(7) 0.018(5) -0.002(4) 0.023(4)
O3 0.046(3) 0.088(5) 0.117(5) 0.007(4) 0.001(3) -0.014(3)
O4 0.095(5) 0.068(4) 0.081(4) 0.011(3) 0.041(4) 0.019(4)
O5 0.090(5) 0.082(5) 0.103(5) 0.061(4) 0.039(4) 0.030(4)
O6 0.126(6) 0.053(4) 0.045(3) 0.009(3) -0.013(4) -0.010(4)
O7 0.093(4) 0.038(3) 0.067(3) 0.014(3) -0.022(3) 0.003(3)
O8 0.117(6) 0.075(4) 0.063(3) -0.019(4) -0.054(4) 0.010(4)
O9 0.039(3) 0.090(5) 0.122(5) 0.011(4) -0.015(3) -0.004(3)
O10 0.071(4) 0.096(5) 0.087(4) 0.048(4) -0.022(3) -0.046(4)

loop_
_atom_type_symbol
_atom_type_description
_atom_type_scat_dispersion_real
_atom_type_scat_dispersion_imag
_atom_type_scat_source
C C 0.0033 0.0016 'International Tables Vol C Tables 4.2.6.8 and 6.1.1.4'
H H 0.0000 0.0000 'International Tables Vol C Tables 4.2.6.8 and 6.1.1.4'
N N 0.0061 0.0033 'International Tables Vol C Tables 4.2.6.8 and 6.1.1.4'
O O 0.0106 0.0060 'International Tables Vol C Tables 4.2.6.8 and 6.1.1.4'

loop_
_geom_angle_atom_site_label_1
_geom_angle_atom_site_label_2
_geom_angle_atom_site_label_3
_geom_angle
_geom_angle_site_symmetry_1
_geom_angle_site_symmetry_3
_geom_angle_publ_flag
N2 C1 O1 117.2(7) . . ?
N2 C1 H1 121.4 . . ?
O1 C1 H1 121.4 . . ?
N1 C2 N2 113.6(6) . . ?
N1 C2 C3 122.6(7) . . ?
N2 C2 C3 123.8(6) . . ?
N4 C3 C2 112.1(5) . . ?
N4 C3 H3A 109.2 . . ?
C2 C3 H3A 109.2 . . ?
N4 C3 H3B 109.2 . . ?
C2 C3 H3B 109.2 . . ?
H3A C3 H3B 107.9 . . ?
N4 C4 C5 107.0(6) . . ?
N4 C4 H4 126.5 . . ?
C5 C4 H4 126.5 . . ?
C4 C5 C6 104.3(6) . . ?
C4 C5 N6 125.9(6) . . ?
C6 C5 N6 129.1(7) . . ?
N3 C6 C5 111.9(6) . . ?
N3 C6 N5 116.9(6) . . ?
C5 C6 N5 130.9(6) . . ?
N8 C7 O6 111.9(8) . . ?
N8 C7 H7 124.0 . . ?
O6 C7 H7 124.0 . . ?
N7 C8 N8 115.0(7) . . ?
N7 C8 C9 121.6(7) . . ?
N8 C8 C9 123.3(6) . . ?
N9 C9 C8 110.6(5) . . ?
N9 C9 H9A 109.5 . . ?
C8 C9 H9A 109.5 . . ?
N9 C9 H9B 109.5 . . ?
C8 C9 H9B 109.5 . . ?
H9A C9 H9B 108.1 . . ?
C12 C10 N9 105.4(6) . . ?
C12 C10 H10 127.3 . . ?
N9 C10 H10 127.3 . . ?
N10 C11 C12 112.6(5) . . ?
N10 C11 N12 118.2(6) . . ?
C12 C11 N12 128.8(6) . . ?
C10 C12 C11 105.3(5) . . ?
C10 C12 N11 122.5(6) . . ?
C11 C12 N11 131.6(6) . . ?
C2 N1 O1 103.9(6) . . ?
C1 N2 C2 101.0(6) . . ?
C6 N3 N4 103.4(5) . . ?
C4 N4 N3 113.4(6) . . ?
C4 N4 C3 126.9(6) . . ?
N3 N4 C3 119.7(5) . . ?
O2 N5 O3 126.1(7) . . ?
O2 N5 C6 118.0(7) . . ?
O3 N5 C6 115.7(7) . . ?
O4 N6 O5 123.1(6) . . ?
O4 N6 C5 119.8(7) . . ?
O5 N6 C5 117.1(6) . . ?
C8 N7 O6 103.2(6) . . ?
C7 N8 C8 103.1(7) . . ?
N10 N9 C10 112.9(5) . . ?
N10 N9 C9 120.1(5) . . ?
C10 N9 C9 126.9(6) . . ?
C11 N10 N9 103.7(5) . . ?
O7 N11 O8 123.5(7) . . ?
O7 N11 C12 119.0(6) . . ?
O8 N11 C12 117.5(7) . . ?
O10 N12 O9 123.9(7) . . ?
O10 N12 C11 119.7(6) . . ?
O9 N12 C11 116.3(7) . . ?
C1 O1 N1 104.1(6) . . ?
C7 O6 N7 106.6(6) . . ?

loop_
_geom_bond_atom_site_label_1
_geom_bond_atom_site_label_2
_geom_bond_distance
_geom_bond_site_symmetry_2
_geom_bond_publ_flag
C1 N2 1.262(9) . ?
C1 O1 1.285(9) . ?
C1 H1 0.9300 . ?
C2 N1 1.282(9) . ?
C2 N2 1.371(10) . ?
C2 C3 1.485(9) . ?
C3 N4 1.469(8) . ?
C3 H3A 0.9700 . ?
C3 H3B 0.9700 . ?
C4 N4 1.312(7) . ?
C4 C5 1.374(10) . ?
C4 H4 0.9300 . ?
C5 C6 1.393(9) . ?
C5 N6 1.422(9) . ?
C6 N3 1.326(8) . ?
C6 N5 1.457(9) . ?
C7 N8 1.299(11) . ?
C7 O6 1.341(10) . ?
C7 H7 0.9300 . ?
C8 N7 1.275(9) . ?
C8 N8 1.378(10) . ?
C8 C9 1.482(11) . ?
C9 N9 1.462(8) . ?
C9 H9A 0.9700 . ?
C9 H9B 0.9700 . ?
C10 C12 1.355(9) . ?
C10 N9 1.361(7) . ?
C10 H10 0.9300 . ?
C11 N10 1.304(7) . ?
C11 C12 1.397(9) . ?
C11 N12 1.431(9) . ?
C12 N11 1.438(8) . ?
N1 O1 1.410(9) . ?
N3 N4 1.354(7) . ?
N5 O2 1.201(8) . ?
N5 O3 1.215(8) . ?
N6 O4 1.201(8) . ?
N6 O5 1.225(8) . ?
N7 O6 1.422(9) . ?
N9 N10 1.349(7) . ?
N11 O7 1.187(8) . ?
N11 O8 1.210(8) . ?
N12 O10 1.205(9) . ?
N12 O9 1.233(8) . ?

loop_
_geom_hbond_atom_site_label_D
_geom_hbond_atom_site_label_H
_geom_hbond_atom_site_label_A
_geom_hbond_distance_DH
_geom_hbond_distance_HA
_geom_hbond_distance_DA
_geom_hbond_angle_DHA
_geom_hbond_site_symmetry_A
_geom_hbond_publ_flag
C10 H10 O4 0.93 2.44 3.282(8) 150.7 4_455 yes
C9 H9A N8 0.97 2.59 3.504(10) 157.1 1_565 yes
C7 H7 N7 0.93 2.42 3.193(12) 140.0 1_545 yes
C4 H4 O7 0.93 2.46 3.226(9) 140.2 . yes
C3 H3B O3 0.97 2.58 3.384(9) 140.6 4_455 yes
C3 H3B O2 0.97 2.57 3.215(9) 124.0 4_445 yes
C3 H3A N2 0.97 2.64 3.558(10) 158.7 1_545 yes
C1 H1 O10 0.93 2.59 3.119(10) 116.2 2_675 yes
C1 H1 N1 0.93 2.60 3.314(11) 134.3 1_565 yes

loop_
_geom_torsion_atom_site_label_1
_geom_torsion_atom_site_label_2
_geom_torsion_atom_site_label_3
_geom_torsion_atom_site_label_4
_geom_torsion
_geom_torsion_site_symmetry_1
_geom_torsion_site_symmetry_2
_geom_torsion_site_symmetry_3
_geom_torsion_site_symmetry_4
_geom_torsion_publ_flag
N1 C2 C3 N4 -132.6(8) . . . . ?
N2 C2 C3 N4 46.2(9) . . . . ?
N4 C4 C5 C6 -0.7(7) . . . . ?
N4 C4 C5 N6 170.1(7) . . . . ?
C4 C5 C6 N3 -0.9(7) . . . . ?
N6 C5 C6 N3 -171.3(7) . . . . ?
C4 C5 C6 N5 -173.3(7) . . . . ?
N6 C5 C6 N5 16.2(12) . . . . ?
N7 C8 C9 N9 -128.6(8) . . . . ?
N8 C8 C9 N9 54.7(9) . . . . ?
N9 C10 C12 C11 1.3(6) . . . . ?
N9 C10 C12 N11 173.4(5) . . . . ?
N10 C11 C12 C10 -0.9(7) . . . . ?
N12 C11 C12 C10 -173.7(6) . . . . ?
N10 C11 C12 N11 -172.0(6) . . . . ?
N12 C11 C12 N11 15.2(11) . . . . ?
N2 C2 N1 O1 4.3(9) . . . . ?
C3 C2 N1 O1 -176.8(7) . . . . ?
O1 C1 N2 C2 -0.6(11) . . . . ?
N1 C2 N2 C1 -2.5(10) . . . . ?
C3 C2 N2 C1 178.5(7) . . . . ?
C5 C6 N3 N4 2.0(6) . . . . ?
N5 C6 N3 N4 175.6(5) . . . . ?
C5 C4 N4 N3 2.1(7) . . . . ?
C5 C4 N4 C3 -178.5(6) . . . . ?
C6 N3 N4 C4 -2.6(6) . . . . ?
C6 N3 N4 C3 178.0(5) . . . . ?
C2 C3 N4 C4 -90.9(7) . . . . ?
C2 C3 N4 N3 88.4(7) . . . . ?
N3 C6 N5 O2 33.3(10) . . . . ?
C5 C6 N5 O2 -154.6(8) . . . . ?
N3 C6 N5 O3 -141.5(7) . . . . ?
C5 C6 N5 O3 30.7(11) . . . . ?
C4 C5 N6 O4 -155.4(8) . . . . ?
C6 C5 N6 O4 13.2(12) . . . . ?
C4 C5 N6 O5 23.5(11) . . . . ?
C6 C5 N6 O5 -167.9(7) . . . . ?
N8 C8 N7 O6 -1.5(9) . . . . ?
C9 C8 N7 O6 -178.5(6) . . . . ?
O6 C7 N8 C8 3.0(11) . . . . ?
N7 C8 N8 C7 -0.8(10) . . . . ?
C9 C8 N8 C7 176.1(8) . . . . ?
C12 C10 N9 N10 -1.4(7) . . . . ?
C12 C10 N9 C9 -177.4(6) . . . . ?
C8 C9 N9 N10 89.3(7) . . . . ?
C8 C9 N9 C10 -94.9(7) . . . . ?
C12 C11 N10 N9 0.1(6) . . . . ?
N12 C11 N10 N9 173.8(5) . . . . ?
C10 N9 N10 C11 0.8(6) . . . . ?
C9 N9 N10 C11 177.2(5) . . . . ?
C10 C12 N11 O7 48.2(9) . . . . ?
C11 C12 N11 O7 -142.0(7) . . . . ?
C10 C12 N11 O8 -130.8(7) . . . . ?
C11 C12 N11 O8 39.0(10) . . . . ?
N10 C11 N12 O10 19.2(10) . . . . ?
C12 C11 N12 O10 -168.3(8) . . . . ?
N10 C11 N12 O9 -163.9(7) . . . . ?
C12 C11 N12 O9 8.6(10) . . . . ?
N2 C1 O1 N1 3.1(11) . . . . ?
C2 N1 O1 C1 -4.3(9) . . . . ?
N8 C7 O6 N7 -3.9(11) . . . . ?
C8 N7 O6 C7 3.1(9) . . . . ?
